data_1535504
loop_
_publ_author_name
'Tkachev, V.V.'
'Davidovich, R.L.'
'Atovmyan, L.O.'
'Logvinova, V.B.'

_publ_section_title
;
 Crystal structure of potassium rubidium hexafluorozirconate dihydrate
;
_journal_name_full
;
Koordinatsionnaya Khimiya (= Coordination Chemistry (USSR))
;
_journal_page_first 698
_journal_page_last 700
_journal_volume 19
_journal_year 1993
_chemical_formula_sum 'F12 H4 K2 O2 Rb2 Zr2'
_chemical_name_systematic 'K2 Rb2 (Zr F6)2 (H2 O)2'
_space_group_IT_number 61
_symmetry_space_group_name_Hall '-P 2ac 2ab'
_symmetry_space_group_name_H-M 'P b c a'
_cell_angle_alpha 90
_cell_angle_beta 90
_cell_angle_gamma 90
_cell_formula_units_Z 4
_cell_length_a 13.886
_cell_length_b 11.666
_cell_length_c 8.907
_cell_volume 1442.881
_citation_journal_id_ASTM KOKHDC
_cod_data_source_file Tkachev_KOKHDC_1993_1376.cif
_cod_data_source_block H4F12K2O2Rb2Zr2
_cod_original_formula_sum 'H4 F12 K2 O2 Rb2 Zr2'
_cod_database_code 1535504

loop_
_symmetry_equiv_pos_as_xyz
x,y,z
-x+1/2,-y,z+1/2
x+1/2,-y+1/2,-z
-x,y+1/2,-z+1/2
-x,-y,-z
x-1/2,y,-z-1/2
-x-1/2,y-1/2,z
x,-y-1/2,z-1/2

loop_
_atom_site_label
_atom_site_type_symbol
_atom_site_fract_x
_atom_site_fract_y
_atom_site_fract_z
_atom_site_occupancy
_atom_site_U_iso_or_equiv
O1 O-2 -0.0275 0.1916 0.4008 1 0.0
K1 K+1 0.1902 -0.262 -0.1723 0.25 0.0
F1 F-1 0.0786 -0.0256 0.2788 1 0.0
F3 F-1 0.0331 -0.0863 -0.0425 1 0.0
F2 F-1 0.2017 -0.1049 0.0589 1 0.0
Rb1 Rb+1 0.1902 -0.262 -0.1723 0.75 0.0
K2 K+1 0.1033 0.0607 -0.4083 0.75 0.0
Rb2 Rb+1 0.1033 0.0607 -0.4083 0.25 0.0
F6 F-1 0.0997 0.1992 0.1687 1 0.0
F5 F-1 0.1403 0.1026 -0.1245 1 0.0
Zr1 Zr+4 0.12 0.0395 0.0793 1 0.0
F4 F-1 0.254 0.093 0.1261 1 0.0
